data_7060476
loop_
_publ_author_name
'Kukkonen, Esa'
'Lahtinen, Elmeri'
'Myllyperki\"o, Pasi'
'Haukka, Matti'
'Konu, Jari'

_publ_section_title
;
 Nonlinear optical properties of diaromatic stilbene, butadiene and
 thiophene derivatives
;
_journal_issue 15
_journal_name_full 'New Journal of Chemistry'
_journal_page_first 6640
_journal_page_last 6650
_journal_paper_doi 10.1039/D1NJ00456E
_journal_volume 45
_journal_year 2021
_chemical_formula_moiety 'C12 H8 Br N O2 S'
_chemical_formula_sum 'C12 H8 Br N O2 S'
_chemical_formula_weight 310.16
_space_group_crystal_system monoclinic
_space_group_IT_number 14
_space_group_name_Hall '-P 2ybc'
_space_group_name_H-M_alt 'P 1 21/c 1'
_atom_sites_solution_hydrogens geom
_atom_sites_solution_primary iterative
_audit_creation_date 2021-02-25
_audit_creation_method
;
Olex2 1.2
(compiled 2018.05.29 svn.r3508 for OlexSys, GUI svn.r5506)
;
_audit_update_record
;
2021-03-10 deposited with the CCDC.	2021-03-19 downloaded from the CCDC.
;
_cell_angle_alpha 90
_cell_angle_beta 102.260(5)
_cell_angle_gamma 90
_cell_formula_units_Z 8
_cell_length_a 10.1458(5)
_cell_length_b 15.8649(6)
_cell_length_c 14.8141(7)
_cell_measurement_reflns_used 4167
_cell_measurement_temperature 122(2)
_cell_measurement_theta_max 28.3570
_cell_measurement_theta_min 2.3970
_cell_volume 2330.13(19)
_computing_cell_refinement 'CrysAlisPro 1.171.39.43c (Rigaku OD, 2018)'
_computing_data_collection 'CrysAlisPro 1.171.39.43c (Rigaku OD, 2018)'
_computing_data_reduction 'CrysAlisPro 1.171.39.43c (Rigaku OD, 2018)'
_computing_molecular_graphics 'Olex2 (Dolomanov et al., 2009)'
_computing_publication_material 'Olex2 (Dolomanov et al., 2009)'
_computing_structure_refinement 'ShelXL (Sheldrick, 2015)'
_computing_structure_solution 'olex2.solve (Bourhis et al., 2015)'
_diffrn_ambient_environment N~2~
_diffrn_ambient_temperature 122(2)
_diffrn_detector 'CCD plate'
_diffrn_detector_area_resol_mean 8.0053
_diffrn_detector_type Eos
_diffrn_measured_fraction_theta_full 0.999
_diffrn_measured_fraction_theta_max 0.858
_diffrn_measurement_details
;
List of Runs (angles in degrees, time in seconds):

  # Type    Start    End  Width  t~exp~   \w     \q     \k     \f   Frames
#--------------------------------------------------------------------------
  1  \w    -12.00  24.00   1.00   20.00    --  -16.91 -99.00 120.00   36
  2  \w      6.00  84.00   1.00   20.00    --   18.01  57.00-180.00   78
  3  \w    -51.00  32.00   1.00   20.00    --   18.01 -57.00-150.00   83
  4  \w     -4.00  44.00   1.00   20.00    --   18.01 -37.00-150.00   48
;
_diffrn_measurement_device 'four-circle diffractometer'
_diffrn_measurement_device_type 'SuperNova, Single source at offset/far, Eos'
_diffrn_measurement_method '\w scans'
_diffrn_orient_matrix_type 'CrysAlisPro convention (1999,Acta A55,543-557)'
_diffrn_orient_matrix_UB_11 -0.0674295000
_diffrn_orient_matrix_UB_12 -0.0022967000
_diffrn_orient_matrix_UB_13 0.0059378000
_diffrn_orient_matrix_UB_21 -0.0237513000
_diffrn_orient_matrix_UB_22 0.0054315000
_diffrn_orient_matrix_UB_23 -0.0482923000
_diffrn_orient_matrix_UB_31 0.0006205000
_diffrn_orient_matrix_UB_32 -0.0443025000
_diffrn_orient_matrix_UB_33 -0.0061489000
_diffrn_radiation_monochromator mirror
_diffrn_radiation_probe x-ray
_diffrn_radiation_type MoK\a
_diffrn_radiation_wavelength 0.71073
_diffrn_reflns_av_R_equivalents 0.0342
_diffrn_reflns_av_unetI/netI 0.0564
_diffrn_reflns_Laue_measured_fraction_full 0.999
_diffrn_reflns_Laue_measured_fraction_max 0.858
_diffrn_reflns_limit_h_max 12
_diffrn_reflns_limit_h_min -12
_diffrn_reflns_limit_k_max 21
_diffrn_reflns_limit_k_min -19
_diffrn_reflns_limit_l_max 19
_diffrn_reflns_limit_l_min -12
_diffrn_reflns_number 10991
_diffrn_reflns_point_group_measured_fraction_full 0.999
_diffrn_reflns_point_group_measured_fraction_max 0.858
_diffrn_reflns_theta_full 25.242
_diffrn_reflns_theta_max 28.493
_diffrn_reflns_theta_min 1.904
_diffrn_source 'micro-focus sealed X-ray tube'
_diffrn_source_type 'SuperNova (Mo) X-ray Source'
_exptl_absorpt_coefficient_mu 3.694
_exptl_absorpt_correction_T_max 0.996
_exptl_absorpt_correction_T_min 0.994
_exptl_absorpt_correction_type analytical
_exptl_absorpt_process_details
;
CrysAlisPro 1.171.39.43c (Rigaku Oxford Diffraction, 2018)
Analytical numeric absorption correction using a multifaceted crystal
			model based on expressions derived by R.C. Clark & J.S. Reid.
(Clark, R. C. & Reid, J. S. (1995). Acta Cryst. A51, 887-897)
Empirical absorption correction using spherical harmonics,
 implemented in SCALE3 ABSPACK scaling algorithm.
;
_exptl_crystal_colour yellow
_exptl_crystal_colour_primary yellow
_exptl_crystal_density_diffrn 1.768
_exptl_crystal_description block
_exptl_crystal_F_000 1232
_exptl_crystal_size_max 0.278
_exptl_crystal_size_mid 0.188
_exptl_crystal_size_min 0.164
_refine_diff_density_max 0.614
_refine_diff_density_min -0.471
_refine_diff_density_rms 0.103
_refine_ls_extinction_method none
_refine_ls_goodness_of_fit_ref 1.024
_refine_ls_hydrogen_treatment constr
_refine_ls_matrix_type full
_refine_ls_number_parameters 307
_refine_ls_number_reflns 5067
_refine_ls_number_restraints 0
_refine_ls_restrained_S_all 1.024
_refine_ls_R_factor_all 0.0564
_refine_ls_R_factor_gt 0.0375
_refine_ls_shift/su_max 0.003
_refine_ls_shift/su_mean 0.000
_refine_ls_structure_factor_coef Fsqd
_refine_ls_weighting_details 'w=1/[\s^2^(Fo^2^)+(0.0303P)^2^] where P=(Fo^2^+2Fc^2^)/3'
_refine_ls_weighting_scheme calc
_refine_ls_wR_factor_gt 0.0724
_refine_ls_wR_factor_ref 0.0823
_reflns_Friedel_coverage 0.000
_reflns_number_gt 3951
_reflns_number_total 5067
_reflns_threshold_expression 'I > 2\s(I)'
_cod_data_source_file d1nj00456e2.cif
_cod_data_source_block compound_3a_mono
_cod_depositor_comments 'Adding full bibliography for 7060468--7060480.cif.'
_cod_database_code 7060476
_shelx_shelxl_version_number 2018/3
_chemical_oxdiff_formula 'C11 H10 N O'
_shelx_space_group_comment
;
The symmetry employed for this shelxl refinement is uniquely defined
by the following loop, which should always be used as a source of
symmetry information in preference to the above space-group names.
They are only intended as comments.
;
_reflns_odcompleteness_completeness 99.85
_reflns_odcompleteness_iscentric 1
_reflns_odcompleteness_theta 25.63
_olex2_refinement_description
;
1. Fixed Uiso
 At 1.2 times of:
  All C(H) groups
2.a Aromatic/amide H refined with riding coordinates:
 C2(H2), C3(H3), C5(H5), C6(H6), C7(H7), C8(H8), C10(H10), C12(H12), C14(H14),
 C15(H15), C17(H17), C18(H18), C19(H19), C20(H20), C22(H22), C24(H24)
;
_ins_header
;
TITL ek1902_a2 in P2(1)/c 
REM P2(1)/c (#14 in standard setting)
CELL 0.71073  10.145817  15.864922  14.814098  90.0000 102.2605  90.0000
ZERR   10.00   0.000523   0.000593   0.000703   0.0000   0.0047   0.0000
LATT  1
SYMM -x, y+1/2,-z+1/2 
SFAC C H N O
UNIT 110.00 100.00 10.00 10.00
TREF
HKLF 4
END
;
_olex2_submission_special_instructions 'No special instructions were received'
_oxdiff_exptl_absorpt_empirical_details
;
Empirical correction (ABSPACK) includes:
- Absorption correction using spherical harmonics
- Frame scaling
;
_oxdiff_exptl_absorpt_empirical_full_max 1.541
_oxdiff_exptl_absorpt_empirical_full_min 0.719

loop_
_space_group_symop_operation_xyz
'x, y, z'
'-x, y+1/2, -z+1/2'
'-x, -y, -z'
'x, -y-1/2, z-1/2'

loop_
_atom_site_label
_atom_site_type_symbol
_atom_site_fract_x
_atom_site_fract_y
_atom_site_fract_z
_atom_site_U_iso_or_equiv
_atom_site_adp_type
_atom_site_occupancy
_atom_site_site_symmetry_order
_atom_site_calc_flag
_atom_site_refinement_flags_posn
_atom_site_refinement_flags_adp
_atom_site_refinement_flags_occupancy
_atom_site_disorder_assembly
_atom_site_disorder_group
Br1 Br 1.00823(3) 1.04613(2) 0.62439(2) 0.02303(10) Uani 1 1 d . . . . .
S1 S 1.19623(8) 0.80665(4) 0.72203(5) 0.02220(18) Uani 1 1 d . . . . .
O1 O 1.0117(2) 0.23837(12) 0.60491(15) 0.0342(6) Uani 1 1 d . . . . .
O2 O 0.8104(2) 0.27180(12) 0.53317(14) 0.0280(5) Uani 1 1 d . . . . .
N1 N 0.9235(3) 0.29074(14) 0.57588(17) 0.0217(6) Uani 1 1 d . . . . .
C1 C 0.9560(3) 0.37992(16) 0.59364(19) 0.0184(7) Uani 1 1 d . . . . .
C2 C 0.8568(3) 0.44021(17) 0.56630(19) 0.0200(7) Uani 1 1 d . . . . .
H2 H 0.770078 0.424695 0.536448 0.024 Uiso 1 1 calc R . . . .
C3 C 0.8895(3) 0.52371(17) 0.58435(19) 0.0194(7) Uani 1 1 d . . . . .
H3 H 0.824205 0.564971 0.566001 0.023 Uiso 1 1 calc R . . . .
C4 C 1.0201(3) 0.54745(18) 0.63006(18) 0.0191(7) Uani 1 1 d . . . . .
C5 C 1.1166(3) 0.48429(17) 0.65607(19) 0.0213(7) Uani 1 1 d . . . . .
H5 H 1.203671 0.499042 0.686027 0.026 Uiso 1 1 calc R . . . .
C6 C 1.0855(3) 0.40056(17) 0.63819(18) 0.0189(7) Uani 1 1 d . . . . .
H6 H 1.150322 0.358901 0.655795 0.023 Uiso 1 1 calc R . . . .
C7 C 1.0617(3) 0.63461(17) 0.6514(2) 0.0231(7) Uani 1 1 d . . . . .
H7 H 1.147194 0.641994 0.688464 0.028 Uiso 1 1 calc R . . . .
C8 C 0.9924(3) 0.70486(18) 0.6245(2) 0.0224(7) Uani 1 1 d . . . . .
H8 H 0.906311 0.699266 0.587866 0.027 Uiso 1 1 calc R . . . .
C9 C 1.0419(3) 0.78909(17) 0.6483(2) 0.0195(7) Uani 1 1 d . . . . .
C10 C 0.9818(3) 0.86354(18) 0.6181(2) 0.0224(7) Uani 1 1 d . . . . .
H10 H 0.897903 0.867604 0.578097 0.027 Uiso 1 1 calc R . . . .
C11 C 1.0606(3) 0.93370(16) 0.65395(19) 0.0179(6) Uani 1 1 d . . . . .
C12 C 1.1789(3) 0.91374(16) 0.71118(19) 0.0204(7) Uani 1 1 d . . . . .
H12 H 1.242041 0.952753 0.740579 0.024 Uiso 1 1 calc R . . . .
Br2 Br 0.50373(3) 0.47797(2) 0.37037(2) 0.02465(10) Uani 1 1 d . . . . .
S2 S 0.30277(8) 0.23748(5) 0.29757(5) 0.02352(19) Uani 1 1 d . . . . .
O3 O 0.7012(2) -0.29713(12) 0.45812(15) 0.0311(6) Uani 1 1 d . . . . .
O4 O 0.4955(3) -0.33054(13) 0.39447(16) 0.0389(6) Uani 1 1 d . . . . .
N2 N 0.5855(3) -0.27879(15) 0.42124(17) 0.0240(6) Uani 1 1 d . . . . .
C13 C 0.5507(3) -0.18928(16) 0.40824(19) 0.0183(7) Uani 1 1 d . . . . .
C14 C 0.4167(3) -0.16673(17) 0.38559(19) 0.0205(7) Uani 1 1 d . . . . .
H14 H 0.349423 -0.207511 0.378713 0.025 Uiso 1 1 calc R . . . .
C15 C 0.3840(3) -0.08252(16) 0.37329(19) 0.0203(7) Uani 1 1 d . . . . .
H15 H 0.293775 -0.066644 0.358392 0.024 Uiso 1 1 calc R . . . .
C16 C 0.4841(3) -0.02048(17) 0.38280(18) 0.0172(6) Uani 1 1 d . . . . .
C17 C 0.6201(3) -0.04626(17) 0.40668(19) 0.0209(7) Uani 1 1 d . . . . .
H17 H 0.688188 -0.006030 0.414064 0.025 Uiso 1 1 calc R . . . .
C18 C 0.6532(3) -0.13013(17) 0.41919(19) 0.0195(7) Uani 1 1 d . . . . .
H18 H 0.743057 -0.146850 0.434754 0.023 Uiso 1 1 calc R . . . .
C19 C 0.4413(3) 0.06683(17) 0.36600(19) 0.0209(7) Uani 1 1 d . . . . .
H19 H 0.349438 0.075417 0.343968 0.025 Uiso 1 1 calc R . . . .
C20 C 0.5184(3) 0.13629(17) 0.37846(19) 0.0204(7) Uani 1 1 d . . . . .
H20 H 0.610376 0.129866 0.401951 0.024 Uiso 1 1 calc R . . . .
C21 C 0.4668(3) 0.22050(17) 0.35752(19) 0.0183(7) Uani 1 1 d . . . . .
C22 C 0.5316(3) 0.29546(17) 0.37902(19) 0.0192(7) Uani 1 1 d . . . . .
H22 H 0.621045 0.300064 0.410216 0.023 Uiso 1 1 calc R . . . .
C23 C 0.4478(3) 0.36525(16) 0.34869(19) 0.0185(7) Uani 1 1 d . . . . .
C24 C 0.3221(3) 0.34466(17) 0.3033(2) 0.0224(7) Uani 1 1 d . . . . .
H24 H 0.255319 0.383331 0.278500 0.027 Uiso 1 1 calc R . . . .

loop_
_atom_site_aniso_label
_atom_site_aniso_U_11
_atom_site_aniso_U_22
_atom_site_aniso_U_33
_atom_site_aniso_U_23
_atom_site_aniso_U_13
_atom_site_aniso_U_12
Br1 0.0265(2) 0.01399(16) 0.02845(19) 0.00176(13) 0.00559(14) 0.00122(12)
S1 0.0239(5) 0.0161(4) 0.0251(4) 0.0017(3) 0.0018(3) 0.0013(3)
O1 0.0373(16) 0.0117(11) 0.0495(15) 0.0019(11) 0.0004(12) 0.0060(10)
O2 0.0261(14) 0.0236(11) 0.0323(13) -0.0018(10) 0.0016(11) -0.0079(10)
N1 0.0283(17) 0.0132(12) 0.0250(14) 0.0004(11) 0.0087(12) -0.0025(12)
C1 0.0262(18) 0.0105(14) 0.0193(15) 0.0001(12) 0.0068(14) 0.0005(12)
C2 0.0205(18) 0.0189(15) 0.0199(16) 0.0006(13) 0.0029(13) 0.0004(13)
C3 0.0206(17) 0.0146(14) 0.0222(16) 0.0029(13) 0.0030(14) 0.0056(12)
C4 0.0275(19) 0.0174(15) 0.0138(15) 0.0007(12) 0.0072(14) -0.0011(13)
C5 0.0219(18) 0.0197(15) 0.0205(16) 0.0023(13) 0.0004(14) -0.0002(13)
C6 0.0208(18) 0.0166(14) 0.0179(15) 0.0018(13) 0.0013(13) 0.0045(12)
C7 0.0255(19) 0.0217(16) 0.0218(16) -0.0004(14) 0.0042(14) -0.0009(14)
C8 0.0228(18) 0.0193(16) 0.0246(17) -0.0002(13) 0.0041(14) -0.0007(13)
C9 0.0211(18) 0.0180(15) 0.0205(16) -0.0004(13) 0.0069(13) -0.0021(13)
C10 0.0250(19) 0.0194(16) 0.0215(16) 0.0015(13) 0.0021(14) -0.0013(13)
C11 0.0221(17) 0.0125(14) 0.0200(15) 0.0023(13) 0.0063(13) -0.0001(12)
C12 0.0275(19) 0.0118(14) 0.0230(16) -0.0008(13) 0.0078(14) -0.0033(13)
Br2 0.0303(2) 0.01290(16) 0.02862(19) -0.00094(13) 0.00148(15) -0.00174(12)
S2 0.0233(5) 0.0165(4) 0.0276(4) -0.0011(3) -0.0017(4) -0.0021(3)
O3 0.0290(15) 0.0249(12) 0.0390(14) 0.0059(11) 0.0063(11) 0.0123(10)
O4 0.0456(18) 0.0140(11) 0.0527(15) -0.0018(11) 0.0003(13) -0.0070(11)
N2 0.0316(18) 0.0171(13) 0.0243(14) 0.0009(12) 0.0083(13) 0.0060(12)
C13 0.0265(18) 0.0103(13) 0.0178(15) -0.0007(12) 0.0037(13) 0.0003(12)
C14 0.0231(18) 0.0166(15) 0.0209(16) 0.0002(13) 0.0028(13) -0.0031(13)
C15 0.0183(17) 0.0160(14) 0.0242(16) 0.0008(13) -0.0009(13) 0.0000(12)
C16 0.0221(18) 0.0146(15) 0.0139(14) -0.0017(12) 0.0017(13) 0.0014(12)
C17 0.0237(18) 0.0178(15) 0.0210(16) -0.0017(13) 0.0046(14) -0.0047(13)
C18 0.0195(17) 0.0204(15) 0.0182(15) 0.0023(13) 0.0032(13) -0.0004(13)
C19 0.0239(18) 0.0180(15) 0.0203(16) -0.0008(13) 0.0035(14) -0.0007(13)
C20 0.0251(19) 0.0174(15) 0.0204(16) 0.0002(13) 0.0088(14) 0.0031(13)
C21 0.0204(17) 0.0185(15) 0.0161(15) 0.0001(13) 0.0044(13) 0.0010(12)
C22 0.0195(17) 0.0186(15) 0.0188(15) -0.0006(13) 0.0028(13) -0.0003(13)
C23 0.0258(18) 0.0111(14) 0.0192(15) -0.0002(12) 0.0065(14) -0.0004(12)
C24 0.0268(19) 0.0143(15) 0.0246(16) 0.0011(13) 0.0021(14) 0.0020(13)

loop_
_atom_type_symbol
_atom_type_description
_atom_type_scat_dispersion_real
_atom_type_scat_dispersion_imag
_atom_type_scat_source
C C 0.0033 0.0016 'International Tables Vol C Tables 4.2.6.8 and 6.1.1.4'
H H 0.0000 0.0000 'International Tables Vol C Tables 4.2.6.8 and 6.1.1.4'
Br Br -0.2901 2.4595 'International Tables Vol C Tables 4.2.6.8 and 6.1.1.4'
N N 0.0061 0.0033 'International Tables Vol C Tables 4.2.6.8 and 6.1.1.4'
O O 0.0106 0.0060 'International Tables Vol C Tables 4.2.6.8 and 6.1.1.4'
S S 0.1246 0.1234 'International Tables Vol C Tables 4.2.6.8 and 6.1.1.4'

loop_
_exptl_crystal_face_index_h
_exptl_crystal_face_index_k
_exptl_crystal_face_index_l
_exptl_crystal_face_perp_dist
-2 3 -5 0.0644
-3 -5 2 0.1220
3 5 -2 0.0730
-5 3 5 0.0843
5 -3 -5 0.0843
0 -5 -2 0.1507
2 -3 5 0.0994
-1 1 5 0.0959
1 -1 -5 0.1219

loop_
_geom_angle_atom_site_label_1
_geom_angle_atom_site_label_2
_geom_angle_atom_site_label_3
_geom_angle
_geom_angle_site_symmetry_1
_geom_angle_site_symmetry_3
_geom_angle_publ_flag
C12 S1 C9 92.25(14) . . ?
O1 N1 C1 118.1(3) . . ?
O2 N1 O1 123.2(2) . . ?
O2 N1 C1 118.7(3) . . ?
C2 C1 N1 119.5(3) . . ?
C6 C1 N1 118.1(3) . . ?
C6 C1 C2 122.4(3) . . ?
C1 C2 H2 120.8 . . ?
C3 C2 C1 118.5(3) . . ?
C3 C2 H2 120.8 . . ?
C2 C3 H3 119.5 . . ?
C2 C3 C4 121.0(3) . . ?
C4 C3 H3 119.5 . . ?
C3 C4 C7 123.9(3) . . ?
C5 C4 C3 118.4(3) . . ?
C5 C4 C7 117.7(3) . . ?
C4 C5 H5 119.4 . . ?
C6 C5 C4 121.3(3) . . ?
C6 C5 H5 119.4 . . ?
C1 C6 H6 120.7 . . ?
C5 C6 C1 118.5(3) . . ?
C5 C6 H6 120.7 . . ?
C4 C7 H7 116.0 . . ?
C8 C7 C4 128.1(3) . . ?
C8 C7 H7 116.0 . . ?
C7 C8 H8 117.7 . . ?
C7 C8 C9 124.5(3) . . ?
C9 C8 H8 117.7 . . ?
C8 C9 S1 121.6(2) . . ?
C10 C9 S1 110.5(2) . . ?
C10 C9 C8 127.9(3) . . ?
C9 C10 H10 123.7 . . ?
C9 C10 C11 112.5(3) . . ?
C11 C10 H10 123.7 . . ?
C10 C11 Br1 123.4(2) . . ?
C12 C11 Br1 122.4(2) . . ?
C12 C11 C10 114.2(3) . . ?
S1 C12 H12 124.7 . . ?
C11 C12 S1 110.6(2) . . ?
C11 C12 H12 124.7 . . ?
C24 S2 C21 92.38(14) . . ?
O3 N2 O4 124.3(3) . . ?
O3 N2 C13 118.2(3) . . ?
O4 N2 C13 117.6(3) . . ?
C14 C13 N2 118.8(3) . . ?
C14 C13 C18 122.1(3) . . ?
C18 C13 N2 119.1(3) . . ?
C13 C14 H14 120.6 . . ?
C13 C14 C15 118.7(3) . . ?
C15 C14 H14 120.6 . . ?
C14 C15 H15 119.4 . . ?
C14 C15 C16 121.3(3) . . ?
C16 C15 H15 119.4 . . ?
C15 C16 C17 118.1(3) . . ?
C15 C16 C19 117.9(3) . . ?
C17 C16 C19 124.0(3) . . ?
C16 C17 H17 119.6 . . ?
C18 C17 C16 120.8(3) . . ?
C18 C17 H17 119.6 . . ?
C13 C18 H18 120.5 . . ?
C17 C18 C13 118.9(3) . . ?
C17 C18 H18 120.5 . . ?
C16 C19 H19 116.1 . . ?
C20 C19 C16 127.9(3) . . ?
C20 C19 H19 116.1 . . ?
C19 C20 H20 118.1 . . ?
C19 C20 C21 123.8(3) . . ?
C21 C20 H20 118.1 . . ?
C20 C21 S2 121.2(2) . . ?
C22 C21 S2 110.3(2) . . ?
C22 C21 C20 128.5(3) . . ?
C21 C22 H22 123.8 . . ?
C21 C22 C23 112.5(3) . . ?
C23 C22 H22 123.8 . . ?
C22 C23 Br2 123.5(2) . . ?
C24 C23 Br2 122.3(2) . . ?
C24 C23 C22 114.2(3) . . ?
S2 C24 H24 124.7 . . ?
C23 C24 S2 110.6(2) . . ?
C23 C24 H24 124.7 . . ?

loop_
_geom_bond_atom_site_label_1
_geom_bond_atom_site_label_2
_geom_bond_distance
_geom_bond_site_symmetry_2
_geom_bond_publ_flag
Br1 C11 1.886(3) . ?
S1 C9 1.731(3) . ?
S1 C12 1.712(3) . ?
O1 N1 1.230(3) . ?
O2 N1 1.224(3) . ?
N1 C1 1.464(3) . ?
C1 C2 1.385(4) . ?
C1 C6 1.379(4) . ?
C2 H2 0.9300 . ?
C2 C3 1.378(4) . ?
C3 H3 0.9300 . ?
C3 C4 1.405(4) . ?
C4 C5 1.397(4) . ?
C4 C7 1.461(4) . ?
C5 H5 0.9300 . ?
C5 C6 1.378(4) . ?
C6 H6 0.9300 . ?
C7 H7 0.9300 . ?
C7 C8 1.333(4) . ?
C8 H8 0.9300 . ?
C8 C9 1.444(4) . ?
C9 C10 1.361(4) . ?
C10 H10 0.9300 . ?
C10 C11 1.407(4) . ?
C11 C12 1.351(4) . ?
C12 H12 0.9300 . ?
Br2 C23 1.883(3) . ?
S2 C21 1.733(3) . ?
S2 C24 1.712(3) . ?
O3 N2 1.220(3) . ?
O4 N2 1.229(3) . ?
N2 C13 1.466(3) . ?
C13 C14 1.377(4) . ?
C13 C18 1.385(4) . ?
C14 H14 0.9300 . ?
C14 C15 1.379(4) . ?
C15 H15 0.9300 . ?
C15 C16 1.400(4) . ?
C16 C17 1.410(4) . ?
C16 C19 1.457(4) . ?
C17 H17 0.9300 . ?
C17 C18 1.375(4) . ?
C18 H18 0.9300 . ?
C19 H19 0.9300 . ?
C19 C20 1.341(4) . ?
C20 H20 0.9300 . ?
C20 C21 1.444(4) . ?
C21 C22 1.363(4) . ?
C22 H22 0.9300 . ?
C22 C23 1.410(4) . ?
C23 C24 1.349(4) . ?
C24 H24 0.9300 . ?

loop_
_geom_hbond_atom_site_label_D
_geom_hbond_atom_site_label_H
_geom_hbond_atom_site_label_A
_geom_hbond_distance_DH
_geom_hbond_distance_HA
_geom_hbond_distance_DA
_geom_hbond_angle_DHA
_geom_hbond_site_symmetry_A
_geom_hbond_publ_flag
C6 H6 S2 0.93 2.79 3.608(3) 148.0 4_666 yes
C8 H8 O3 0.93 2.52 3.423(4) 165.1 1_565 yes
C14 H14 O2 0.93 2.50 3.273(4) 140.1 3_656 yes
C22 H22 O2 0.93 2.39 3.258(4) 154.8 . yes

loop_
_geom_torsion_atom_site_label_1
_geom_torsion_atom_site_label_2
_geom_torsion_atom_site_label_3
_geom_torsion_atom_site_label_4
_geom_torsion
_geom_torsion_site_symmetry_1
_geom_torsion_site_symmetry_2
_geom_torsion_site_symmetry_3
_geom_torsion_site_symmetry_4
_geom_torsion_publ_flag
Br1 C11 C12 S1 -179.16(15) . . . . ?
S1 C9 C10 C11 0.3(3) . . . . ?
O1 N1 C1 C2 -176.5(3) . . . . ?
O1 N1 C1 C6 2.9(4) . . . . ?
O2 N1 C1 C2 3.4(4) . . . . ?
O2 N1 C1 C6 -177.2(2) . . . . ?
N1 C1 C2 C3 179.6(2) . . . . ?
N1 C1 C6 C5 -179.3(2) . . . . ?
C1 C2 C3 C4 -0.5(4) . . . . ?
C2 C1 C6 C5 0.1(4) . . . . ?
C2 C3 C4 C5 0.6(4) . . . . ?
C2 C3 C4 C7 -180.0(3) . . . . ?
C3 C4 C5 C6 -0.4(4) . . . . ?
C3 C4 C7 C8 -7.6(5) . . . . ?
C4 C5 C6 C1 0.1(4) . . . . ?
C4 C7 C8 C9 -179.5(3) . . . . ?
C5 C4 C7 C8 171.8(3) . . . . ?
C6 C1 C2 C3 0.1(4) . . . . ?
C7 C4 C5 C6 -179.9(3) . . . . ?
C7 C8 C9 S1 -4.1(4) . . . . ?
C7 C8 C9 C10 174.6(3) . . . . ?
C8 C9 C10 C11 -178.5(3) . . . . ?
C9 S1 C12 C11 0.0(2) . . . . ?
C9 C10 C11 Br1 179.0(2) . . . . ?
C9 C10 C11 C12 -0.4(4) . . . . ?
C10 C11 C12 S1 0.2(3) . . . . ?
C12 S1 C9 C8 178.7(2) . . . . ?
C12 S1 C9 C10 -0.2(2) . . . . ?
Br2 C23 C24 S2 -178.62(15) . . . . ?
S2 C21 C22 C23 1.2(3) . . . . ?
O3 N2 C13 C14 -166.2(3) . . . . ?
O3 N2 C13 C18 13.8(4) . . . . ?
O4 N2 C13 C14 13.5(4) . . . . ?
O4 N2 C13 C18 -166.6(3) . . . . ?
N2 C13 C14 C15 -179.9(2) . . . . ?
N2 C13 C18 C17 179.8(2) . . . . ?
C13 C14 C15 C16 0.4(4) . . . . ?
C14 C13 C18 C17 -0.3(4) . . . . ?
C14 C15 C16 C17 -0.9(4) . . . . ?
C14 C15 C16 C19 178.2(3) . . . . ?
C15 C16 C17 C18 0.7(4) . . . . ?
C15 C16 C19 C20 174.0(3) . . . . ?
C16 C17 C18 C13 -0.2(4) . . . . ?
C16 C19 C20 C21 178.4(3) . . . . ?
C17 C16 C19 C20 -7.0(5) . . . . ?
C18 C13 C14 C15 0.1(4) . . . . ?
C19 C16 C17 C18 -178.3(3) . . . . ?
C19 C20 C21 S2 -9.9(4) . . . . ?
C19 C20 C21 C22 170.1(3) . . . . ?
C20 C21 C22 C23 -178.8(3) . . . . ?
C21 S2 C24 C23 0.0(2) . . . . ?
C21 C22 C23 Br2 178.0(2) . . . . ?
C21 C22 C23 C24 -1.2(4) . . . . ?
C22 C23 C24 S2 0.6(3) . . . . ?
C24 S2 C21 C20 179.3(2) . . . . ?
C24 S2 C21 C22 -0.7(2) . . . . ?

loop_
_exptl_oxdiff_crystal_face_indexfrac_h
_exptl_oxdiff_crystal_face_indexfrac_k
_exptl_oxdiff_crystal_face_indexfrac_l
_exptl_oxdiff_crystal_face_x
_exptl_oxdiff_crystal_face_y
_exptl_oxdiff_crystal_face_z
-2.0019 2.9856 -5.0051 0.0984 0.3055 -0.1027
-3.0097 -4.9863 1.9918 0.2262 -0.0518 0.2068
3.0097 4.9863 -1.9918 -0.2262 0.0518 -0.2068
-4.9962 2.9992 4.9923 0.3596 -0.1061 -0.1667
4.9962 -2.9992 -4.9923 -0.3596 0.1061 0.1667
-0.0099 -4.9914 -2.0032 0.0002 0.0699 0.2334
2.0019 -2.9856 5.0051 -0.0984 -0.3055 0.1027
-0.9978 1.0092 4.9997 0.0947 -0.2123 -0.0761
0.9978 -1.0092 -4.9997 -0.0947 0.2123 0.0761
